data_7218865
loop_
_publ_author_name
'Nawrot, Iwona'
'Machura, Barbara'
'Kruszynski, Rafa\/l'

_publ_section_title
;
 Coordination assemblies of CdIIwith
 2,2&#x2032;:6&#x2032;,2&#x2032;&#x2032;-terpyridine (terpy),
 2,3,5,6-tetra-(2-pyridyl)pyrazine (tppz) and pseudohalide ions --
 structural diversification and luminescence properties
;
_journal_issue 4
_journal_name_full CrystEngComm
_journal_page_first 830
_journal_paper_doi 10.1039/C4CE02140A
_journal_volume 17
_journal_year 2015
_chemical_formula_moiety 'C15 H13 Cd N7 O4'
_chemical_formula_sum 'C15 H13 Cd N7 O4'
_chemical_formula_weight 467.72
_chemical_name_systematic
; 
 ? 
;
_space_group_IT_number 14
_symmetry_cell_setting monoclinic
_symmetry_space_group_name_Hall '-P 2yn'
_symmetry_space_group_name_H-M 'P 1 21/n 1'
_atom_sites_solution_hydrogens geom
_atom_sites_solution_primary direct
_atom_sites_solution_secondary difmap
_audit_creation_method SHELXL-97
_audit_update_record
;
2014-10-09 deposited with the CCDC.
2014-11-21 downloaded from the CCDC.
;
_cell_angle_alpha 90.00
_cell_angle_beta 109.222(5)
_cell_angle_gamma 90.00
_cell_formula_units_Z 4
_cell_length_a 9.3280(5)
_cell_length_b 13.9183(5)
_cell_length_c 13.8508(6)
_cell_measurement_reflns_used 8822
_cell_measurement_temperature 295.0
_cell_measurement_theta_max 29.2402
_cell_measurement_theta_min 3.4353
_cell_volume 1698.00(14)
_computing_cell_refinement 'CrysAlis RED v. 1.163 (UNIL IC & KUMA 2000)'
_computing_data_collection 'CrysAlis CCD v. 1.163 (UNIL IC & KUMA 2000)'
_computing_data_reduction 'CrysAlis RED v. 1.163 (UNIL IC & KUMA 2000)'
_computing_molecular_graphics
;XP in SHELXTL/PC (Sheldrick, 1990b)
 ORTEP-3 W v. 1.062 (Farrugia 1997)
;
_computing_publication_material
;SHELXL-97 (Sheldrick, 1997) and
 PLATON (Spek, 1990)
;
_computing_structure_refinement 'SHELXL-97 (Sheldrick, 1997)'
_computing_structure_solution 'SHELXS-97 (Sheldrick, 1990)'
_diffrn_ambient_temperature 295.0
_diffrn_measured_fraction_theta_full 0.997
_diffrn_measured_fraction_theta_max 0.997
_diffrn_radiation_monochromator graphite
_diffrn_radiation_source 'fine-focus sealed tube'
_diffrn_radiation_type MoK\a
_diffrn_radiation_wavelength 0.71073
_diffrn_reflns_av_R_equivalents 0.0374
_diffrn_reflns_av_sigmaI/netI 0.0209
_diffrn_reflns_limit_h_max 11
_diffrn_reflns_limit_h_min -11
_diffrn_reflns_limit_k_max 16
_diffrn_reflns_limit_k_min -16
_diffrn_reflns_limit_l_max 16
_diffrn_reflns_limit_l_min -16
_diffrn_reflns_number 19921
_diffrn_reflns_theta_full 25.05
_diffrn_reflns_theta_max 25.05
_diffrn_reflns_theta_min 3.44
_exptl_absorpt_coefficient_mu 1.326
_exptl_absorpt_correction_T_max 1.00000
_exptl_absorpt_correction_T_min 0.78958
_exptl_absorpt_correction_type empirical
_exptl_absorpt_process_details 'CrysAlis RED, (2005)'
_exptl_crystal_colour yellow
_exptl_crystal_density_diffrn 1.830
_exptl_crystal_density_method 'not measured'
_exptl_crystal_description prism
_exptl_crystal_F_000 928
_exptl_crystal_size_max 0.054
_exptl_crystal_size_mid 0.035
_exptl_crystal_size_min 0.034
_refine_diff_density_max 0.492
_refine_diff_density_min -0.463
_refine_diff_density_rms 0.060
_refine_ls_extinction_method none
_refine_ls_goodness_of_fit_ref 1.053
_refine_ls_hydrogen_treatment constr
_refine_ls_matrix_type full
_refine_ls_number_parameters 245
_refine_ls_number_reflns 2999
_refine_ls_number_restraints 0
_refine_ls_restrained_S_all 1.053
_refine_ls_R_factor_all 0.0339
_refine_ls_R_factor_gt 0.0247
_refine_ls_shift/su_max 0.002
_refine_ls_shift/su_mean 0.000
_refine_ls_structure_factor_coef Fsqd
_refine_ls_weighting_details 'calc w=1/[\s^2^(Fo^2^)+(0.0288P)^2^+0.8733P] where P=(Fo^2^+2Fc^2^)/3'
_refine_ls_weighting_scheme calc
_refine_ls_wR_factor_gt 0.0592
_refine_ls_wR_factor_ref 0.0619
_reflns_number_gt 2510
_reflns_number_total 2999
_reflns_threshold_expression >2sigma(I)
_cod_data_source_file c4ce02140a2.cif
_cod_data_source_block cd63
_cod_depositor_comments 'Adding full bibliography for 7218862--7218870.cif.'
_cod_original_cell_volume 1698.00(13)
_cod_original_sg_symbol_H-M P21/n
_cod_database_code 7218865

loop_
_symmetry_equiv_pos_as_xyz
'x, y, z'
'-x+1/2, y+1/2, -z+1/2'
'-x, -y, -z'
'x-1/2, -y-1/2, z-1/2'

loop_
_atom_site_label
_atom_site_type_symbol
_atom_site_fract_x
_atom_site_fract_y
_atom_site_fract_z
_atom_site_U_iso_or_equiv
_atom_site_adp_type
_atom_site_occupancy
_atom_site_symmetry_multiplicity
_atom_site_calc_flag
_atom_site_refinement_flags
Cd1 Cd -0.04226(2) 0.593296(14) 0.266951(15) 0.04008(9) Uani 1 1 d .
N2 N 0.0926(3) 0.60177(15) 0.15223(17) 0.0372(5) Uani 1 1 d .
N3 N 0.0196(3) 0.43732(17) 0.22479(17) 0.0416(6) Uani 1 1 d .
N1 N -0.0013(3) 0.75505(16) 0.23226(17) 0.0419(6) Uani 1 1 d .
C6 C 0.1280(3) 0.6877(2) 0.12336(19) 0.0400(6) Uani 1 1 d .
O1 O -0.1264(3) 0.50750(16) 0.38936(16) 0.0583(6) Uani 1 1 d .
C5 C 0.0659(3) 0.7721(2) 0.1617(2) 0.0412(7) Uani 1 1 d .
C10 C 0.1434(3) 0.5212(2) 0.12226(19) 0.0388(6) Uani 1 1 d .
N98 N -0.3176(3) 0.6607(2) 0.0929(2) 0.0506(6) Uani 1 1 d .
C15 C -0.0281(3) 0.3570(2) 0.2578(2) 0.0491(7) Uani 1 1 d .
H15 H -0.0801 0.3625 0.3045 0.059 Uiso 1 1 calc R
C11 C 0.0950(3) 0.4297(2) 0.1577(2) 0.0386(6) Uani 1 1 d .
N99 N -0.2849(3) 0.5993(2) 0.1535(2) 0.0582(7) Uani 1 1 d .
C8 C 0.2736(4) 0.6131(3) 0.0328(2) 0.0542(8) Uani 1 1 d .
H8 H 0.3353 0.6170 -0.0079 0.065 Uiso 1 1 calc R
O99 O 0.1768(3) 0.61482(15) 0.41233(16) 0.0554(6) Uani 1 1 d .
H99B H 0.2564 0.6175 0.3938 0.083 Uiso 1 1 d R
H99A H 0.1868 0.5678 0.4547 0.083 Uiso 1 1 d R
C9 C 0.2362(4) 0.5247(2) 0.0619(2) 0.0507(8) Uani 1 1 d .
H9 H 0.2723 0.4686 0.0416 0.061 Uiso 1 1 calc R
C7 C 0.2207(3) 0.6954(2) 0.0634(2) 0.0495(8) Uani 1 1 d .
H7 H 0.2464 0.7554 0.0443 0.059 Uiso 1 1 calc R
C2 C -0.0452(4) 0.9229(2) 0.2421(3) 0.0590(9) Uani 1 1 d .
H2 H -0.0832 0.9731 0.2710 0.071 Uiso 1 1 calc R
C14 C -0.0039(4) 0.2669(2) 0.2260(2) 0.0537(8) Uani 1 1 d .
H14 H -0.0400 0.2126 0.2497 0.064 Uiso 1 1 calc R
C1 C -0.0545(4) 0.8296(2) 0.2710(2) 0.0510(8) Uani 1 1 d .
H1 H -0.1003 0.8175 0.3201 0.061 Uiso 1 1 calc R
C3 C 0.0215(4) 0.9399(2) 0.1699(3) 0.0647(10) Uani 1 1 d .
H3 H 0.0297 1.0025 0.1487 0.078 Uiso 1 1 calc R
C12 C 0.1256(3) 0.3400(2) 0.1242(2) 0.0481(7) Uani 1 1 d .
H12 H 0.1799 0.3352 0.0789 0.058 Uiso 1 1 calc R
C4 C 0.0768(4) 0.8649(2) 0.1282(3) 0.0586(9) Uani 1 1 d .
H4 H 0.1210 0.8761 0.0781 0.070 Uiso 1 1 calc R
C13 C 0.0748(4) 0.2590(2) 0.1587(2) 0.0552(8) Uani 1 1 d .
H13 H 0.0937 0.1987 0.1365 0.066 Uiso 1 1 calc R
N97 N -0.3532(5) 0.7196(3) 0.0313(3) 0.0965(12) Uani 1 1 d .
O3 O -0.2295(3) 0.56516(19) 0.4943(2) 0.0770(8) Uani 1 1 d .
O2 O -0.1619(3) 0.65879(18) 0.39292(19) 0.0714(7) Uani 1 1 d .
N4 N -0.1741(3) 0.57874(18) 0.42686(19) 0.0466(6) Uani 1 1 d .

loop_
_atom_site_aniso_label
_atom_site_aniso_U_11
_atom_site_aniso_U_22
_atom_site_aniso_U_33
_atom_site_aniso_U_23
_atom_site_aniso_U_13
_atom_site_aniso_U_12
Cd1 0.04751(15) 0.03881(13) 0.04082(13) 0.00157(9) 0.02389(10) 0.00087(9)
N2 0.0375(13) 0.0408(13) 0.0363(12) -0.0007(10) 0.0161(10) -0.0027(10)
N3 0.0469(15) 0.0384(12) 0.0425(13) 0.0008(10) 0.0189(11) 0.0026(10)
N1 0.0466(15) 0.0394(13) 0.0417(13) -0.0002(10) 0.0172(11) -0.0004(10)
C6 0.0389(16) 0.0469(16) 0.0314(13) 0.0001(12) 0.0076(12) -0.0060(13)
O1 0.0689(16) 0.0581(13) 0.0580(13) -0.0043(11) 0.0342(12) 0.0038(11)
C5 0.0389(16) 0.0412(15) 0.0400(15) 0.0023(12) 0.0085(12) -0.0063(13)
C10 0.0356(16) 0.0485(16) 0.0319(13) -0.0037(12) 0.0106(12) 0.0005(13)
N98 0.0479(16) 0.0597(17) 0.0467(15) -0.0039(14) 0.0187(13) 0.0004(13)
C15 0.0514(19) 0.0440(17) 0.0545(18) 0.0046(14) 0.0213(15) -0.0002(14)
C11 0.0331(15) 0.0455(16) 0.0364(14) -0.0036(12) 0.0103(12) 0.0016(12)
N99 0.0479(17) 0.0567(16) 0.0669(18) 0.0139(15) 0.0149(14) -0.0020(13)
C8 0.051(2) 0.075(2) 0.0452(17) -0.0002(16) 0.0282(15) -0.0081(17)
O99 0.0536(14) 0.0621(13) 0.0495(12) 0.0090(10) 0.0158(10) -0.0062(11)
C9 0.052(2) 0.0610(19) 0.0454(16) -0.0053(15) 0.0239(15) 0.0033(15)
C7 0.0506(19) 0.0600(19) 0.0433(16) 0.0028(14) 0.0225(14) -0.0130(15)
C2 0.056(2) 0.0422(18) 0.073(2) -0.0056(16) 0.0140(18) 0.0072(15)
C14 0.055(2) 0.0403(17) 0.0606(19) 0.0040(14) 0.0124(16) -0.0033(14)
C1 0.053(2) 0.0494(18) 0.0525(18) -0.0035(14) 0.0195(15) 0.0044(14)
C3 0.068(2) 0.0385(17) 0.085(3) 0.0131(17) 0.022(2) 0.0001(16)
C12 0.0450(18) 0.0511(18) 0.0486(17) -0.0090(14) 0.0162(14) 0.0052(14)
C4 0.064(2) 0.0526(19) 0.062(2) 0.0125(16) 0.0246(17) -0.0046(17)
C13 0.060(2) 0.0386(16) 0.062(2) -0.0080(15) 0.0129(17) 0.0040(15)
N97 0.102(3) 0.098(3) 0.079(2) 0.040(2) 0.016(2) 0.010(2)
O3 0.110(2) 0.0724(16) 0.0782(17) 0.0085(13) 0.0704(17) 0.0138(15)
O2 0.0871(19) 0.0611(15) 0.0772(16) 0.0163(13) 0.0422(14) 0.0130(13)
N4 0.0526(16) 0.0480(16) 0.0468(14) 0.0030(12) 0.0267(13) 0.0058(12)

loop_
_atom_type_symbol
_atom_type_description
_atom_type_scat_dispersion_real
_atom_type_scat_dispersion_imag
_atom_type_scat_source
C C 0.0033 0.0016 'International Tables Vol C Tables 4.2.6.8 and 6.1.1.4'
H H 0.0000 0.0000 'International Tables Vol C Tables 4.2.6.8 and 6.1.1.4'
N N 0.0061 0.0033 'International Tables Vol C Tables 4.2.6.8 and 6.1.1.4'
Cd Cd -0.8075 1.2024 'International Tables Vol C Tables 4.2.6.8 and 6.1.1.4'
O O 0.0106 0.0060 'International Tables Vol C Tables 4.2.6.8 and 6.1.1.4'

loop_
_geom_angle_atom_site_label_1
_geom_angle_atom_site_label_2
_geom_angle_atom_site_label_3
_geom_angle
N99 Cd1 N2 99.42(9)
N99 Cd1 N1 90.89(9)
N2 Cd1 N1 69.69(8)
N99 Cd1 N3 97.47(9)
N2 Cd1 N3 69.42(8)
N1 Cd1 N3 139.07(8)
N99 Cd1 O99 163.47(10)
N2 Cd1 O99 93.72(8)
N1 Cd1 O99 84.27(8)
N3 Cd1 O99 96.52(8)
N99 Cd1 O1 91.34(9)
N2 Cd1 O1 151.56(7)
N1 Cd1 O1 136.82(8)
N3 Cd1 O1 83.18(7)
O99 Cd1 O1 81.61(8)
N99 Cd1 O2 84.23(10)
N2 Cd1 O2 155.64(8)
N1 Cd1 O2 86.25(8)
N3 Cd1 O2 134.33(8)
O99 Cd1 O2 79.70(8)
O1 Cd1 O2 51.16(8)
C10 N2 C6 120.7(2)
C10 N2 Cd1 119.69(17)
C6 N2 Cd1 119.40(18)
C15 N3 C11 118.7(3)
C15 N3 Cd1 123.10(19)
C11 N3 Cd1 117.97(18)
C1 N1 C5 118.6(3)
C1 N1 Cd1 123.5(2)
C5 N1 Cd1 117.52(18)
N2 C6 C7 120.9(3)
N2 C6 C5 115.9(2)
C7 C6 C5 123.2(3)
N4 O1 Cd1 98.09(17)
N1 C5 C4 120.7(3)
N1 C5 C6 116.8(2)
C4 C5 C6 122.5(3)
N2 C10 C9 120.8(3)
N2 C10 C11 116.1(2)
C9 C10 C11 123.1(3)
N97 N98 N99 177.9(4)
N3 C15 C14 123.1(3)
N3 C11 C12 120.8(3)
N3 C11 C10 116.5(2)
C12 C11 C10 122.7(3)
N98 N99 Cd1 119.0(2)
C7 C8 C9 120.4(3)
C8 C9 C10 118.5(3)
C8 C7 C6 118.7(3)
C3 C2 C1 117.9(3)
C13 C14 C15 118.3(3)
N1 C1 C2 123.5(3)
C2 C3 C4 120.1(3)
C13 C12 C11 119.3(3)
C3 C4 C5 119.3(3)
C14 C13 C12 119.8(3)
N4 O2 Cd1 93.13(17)
O3 N4 O2 123.3(3)
O3 N4 O1 119.1(3)
O2 N4 O1 117.6(2)

loop_
_geom_bond_atom_site_label_1
_geom_bond_atom_site_label_2
_geom_bond_distance
Cd1 N99 2.293(3)
Cd1 N2 2.332(2)
Cd1 N1 2.359(2)
Cd1 N3 2.368(2)
Cd1 O99 2.369(2)
Cd1 O1 2.407(2)
Cd1 O2 2.530(2)
N2 C10 1.336(3)
N2 C6 1.336(3)
N3 C15 1.338(4)
N3 C11 1.342(3)
N1 C1 1.337(4)
N1 C5 1.344(4)
C6 C7 1.386(4)
C6 C5 1.483(4)
O1 N4 1.266(3)
C5 C4 1.387(4)
C10 C9 1.388(4)
C10 C11 1.487(4)
N98 N97 1.151(4)
N98 N99 1.166(4)
C15 C14 1.372(4)
C11 C12 1.394(4)
C8 C7 1.369(5)
C8 C9 1.375(5)
C2 C3 1.362(5)
C2 C1 1.370(5)
C14 C13 1.368(5)
C3 C4 1.373(5)
C12 C13 1.368(4)
O3 N4 1.221(3)
O2 N4 1.229(3)

loop_
_geom_hbond_atom_site_label_D
_geom_hbond_atom_site_label_H
_geom_hbond_atom_site_label_A
_geom_hbond_distance_DH
_geom_hbond_distance_HA
_geom_hbond_distance_DA
_geom_hbond_angle_DHA
_geom_hbond_site_symmetry_A
O99 H99A O3 0.86 1.97 2.788(3) 156.6 3_566
C1 H1 O2 0.93 2.57 3.259(4) 131.2 .
C2 H2 N99 0.93 2.56 3.483(4) 173.5 2_455
C4 H4 O3 0.93 2.24 3.141(4) 162.2 4_675
C15 H15 O1 0.93 2.44 3.106(4) 128.1 .
